data_4308334
loop_
_publ_author_name
'Nail M. Shavaleev'
'Gianluca Accorsi'
'Dalia Virgili'
'Z\"oe R. Bell'
'Theodore Lazarides'
'Giuseppe Calogero'
'Nicola Armaroli'
'Michael D. Ward'

_publ_contact_author
; 
        Prof. Mike Ward
        Department of Chemistry
        University of Sheffield
        SHEFFIELD
        S3 7HF
;
_publ_contact_author_email m.d.ward@sheffield.ac.uk
_publ_contact_author_fax '0114 2229346'
_publ_section_title
;
Syntheses and Crystal Structures of Dinuclear Complexes Containing d-Block
and f-Block Luminophores. Sensitization of NIR Luminescence from Yb(III),
Nd(III), and Er(III) Centers by Energy Transfer from Re(I)- and
Pt(II)-Bipyrimidine Metal Centers
;
_journal_name_full 'Inorganic Chemistry'
_journal_page_first 61
_journal_page_last 72
_journal_paper_doi 10.1021/ic048875s
_journal_volume 44
_journal_year 2005
_chemical_formula_moiety 'C41 H36 Cl F21 N4 O9 Re Yb'
_chemical_formula_sum 'C41 H36 Cl F21 N4 O9 Re Yb'
_chemical_formula_weight 1522.43
_chemical_name_systematic
; 
 ? 
;
_space_group_IT_number 2
_symmetry_cell_setting triclinic
_symmetry_space_group_name_Hall '-P 1'
_symmetry_space_group_name_H-M 'P -1'
_atom_sites_solution_hydrogens geom
_atom_sites_solution_primary direct
_atom_sites_solution_secondary difmap
_audit_creation_method SHELXL-97
_cell_angle_alpha 81.78(2)
_cell_angle_beta 88.31(2)
_cell_angle_gamma 82.889(17)
_cell_formula_units_Z 2
_cell_length_a 11.791(4)
_cell_length_b 12.177(3)
_cell_length_c 18.722(4)
_cell_measurement_reflns_used 58
_cell_measurement_temperature 173(2)
_cell_volume 2639.8(13)
_computing_cell_refinement 'Bruker SAINT (Bruker, 1998)'
_computing_data_collection 'Bruker SMART (Bruker, 1998)'
_computing_data_reduction 'Bruker SHELXTL (Bruker, 1998)'
_computing_molecular_graphics 'Bruker SHELXTL (Bruker, 1998)'
_computing_publication_material 'Bruker SHELXTL (Bruker, 1998)'
_computing_structure_refinement 'Bruker SHELXTL (Bruker, 1998)'
_computing_structure_solution 'Bruker SHELXTL (Bruker, 1998)'
_diffrn_ambient_temperature 173(2)
_diffrn_detector_area_resol_mean 8.2
_diffrn_measured_fraction_theta_full 0.991
_diffrn_measured_fraction_theta_max 0.991
_diffrn_measurement_device_type 'CCD area detector'
_diffrn_measurement_method '\w rotation with narrow frames'
_diffrn_radiation_monochromator graphite
_diffrn_radiation_source 'fine-focus sealed tube'
_diffrn_radiation_type MoK\a
_diffrn_radiation_wavelength 0.71073
_diffrn_reflns_av_R_equivalents 0.0741
_diffrn_reflns_av_sigmaI/netI 0.1226
_diffrn_reflns_limit_h_max 15
_diffrn_reflns_limit_h_min -15
_diffrn_reflns_limit_k_max 15
_diffrn_reflns_limit_k_min -15
_diffrn_reflns_limit_l_max 23
_diffrn_reflns_limit_l_min -24
_diffrn_reflns_number 28347
_diffrn_reflns_theta_full 27.49
_diffrn_reflns_theta_max 27.49
_diffrn_reflns_theta_min 2.05
_diffrn_standards_decay_% 0
_diffrn_standards_number 0
_exptl_absorpt_coefficient_mu 4.230
_exptl_absorpt_correction_T_max 0.66
_exptl_absorpt_correction_T_min 0.29
_exptl_absorpt_correction_type multi-scan
_exptl_absorpt_process_details 'SADABS (Sheldrick, 1996)'
_exptl_crystal_density_diffrn 1.915
_exptl_crystal_density_method 'not measured'
_exptl_crystal_description block
_exptl_crystal_F_000 1466
_exptl_crystal_size_max 0.3
_exptl_crystal_size_mid 0.1
_exptl_crystal_size_min 0.1
_refine_diff_density_max 3.064
_refine_diff_density_min -2.302
_refine_diff_density_rms 0.201
_refine_ls_extinction_method none
_refine_ls_goodness_of_fit_ref 0.968
_refine_ls_hydrogen_treatment mixed
_refine_ls_matrix_type full
_refine_ls_number_parameters 678
_refine_ls_number_reflns 12024
_refine_ls_number_restraints 0
_refine_ls_restrained_S_all 0.968
_refine_ls_R_factor_all 0.1226
_refine_ls_R_factor_gt 0.0598
_refine_ls_shift/su_max 0.004
_refine_ls_shift/su_mean 0.000
_refine_ls_structure_factor_coef Fsqd
_refine_ls_weighting_details 'calc w=1/[\s^2^(Fo^2^)+(0.0802P)^2^+0.0000P] where P=(Fo^2^+2Fc^2^)/3'
_refine_ls_weighting_scheme calc
_refine_ls_wR_factor_gt 0.1366
_refine_ls_wR_factor_ref 0.1609
_reflns_number_gt 6896
_reflns_number_total 12024
_reflns_threshold_expression >2\s(I)
_cod_data_source_file ic048875ssi20040816_105512_3.cif
_cod_data_source_block oranges
_cod_depositor_comments
;
The following automatic conversions were performed:
'_symmetry_cell_setting' value 'Triclinic' changed to 'triclinic'
according to '/home/saulius/struct/CIF-dictionaries/cif_core.dic'
dictionary named 'cif_core.dic' version 2.4.1 from 2010-06-29.

Automatic conversion script
Id: cif_fix_enum 1527 2010-12-29 10:47:43Z saulius 
;
_cod_original_cell_volume 2639.7(13)
_cod_database_code 4308334

loop_
_symmetry_equiv_pos_as_xyz
'x, y, z'
'-x, -y, -z'

loop_
_atom_site_label
_atom_site_type_symbol
_atom_site_fract_x
_atom_site_fract_y
_atom_site_fract_z
_atom_site_U_iso_or_equiv
_atom_site_adp_type
_atom_site_occupancy
_atom_site_symmetry_multiplicity
_atom_site_calc_flag
_atom_site_refinement_flags
_atom_site_disorder_assembly
_atom_site_disorder_group
Yb1 Yb 0.27440(3) 0.27147(3) 0.24156(2) 0.02582(13) Uani 1 1 d . . .
Re1 Re 0.16921(4) 0.12123(4) 0.56656(2) 0.03746(14) Uani 1 1 d . . .
Cl1 Cl 0.2049(2) -0.0453(2) 0.50440(17) 0.0478(7) Uani 1 1 d . . .
F371 F 0.6907(5) 0.2936(5) 0.2568(4) 0.0513(17) Uani 1 1 d . . .
F372 F 0.6970(6) 0.4175(6) 0.1610(3) 0.0574(18) Uani 1 1 d . . .
F381 F 0.5037(5) 0.5423(5) 0.2303(4) 0.0525(17) Uani 1 1 d . . .
F382 F 0.5640(6) 0.4265(5) 0.3276(3) 0.0524(17) Uani 1 1 d . . .
F391 F 0.7072(7) 0.6144(6) 0.2130(4) 0.077(2) Uani 1 1 d . . .
F392 F 0.6515(6) 0.6107(6) 0.3225(4) 0.070(2) Uani 1 1 d . . .
F393 F 0.7826(6) 0.4832(6) 0.2938(4) 0.0622(19) Uani 1 1 d . . .
F471 F 0.0115(8) 0.2080(7) 0.0713(5) 0.117(4) Uani 1 1 d . . .
F472 F 0.0508(6) 0.0378(8) 0.0680(4) 0.089(3) Uani 1 1 d . . .
F481 F -0.0607(11) -0.0138(11) 0.1924(7) 0.140(4) Uiso 1 1 d . . .
F482 F -0.1054(11) 0.1415(11) 0.2039(8) 0.154(5) Uiso 1 1 d . . .
F491 F -0.1715(14) -0.0079(14) 0.0793(9) 0.203(7) Uiso 1 1 d . . .
F492 F -0.1958(12) 0.1400(12) 0.0486(8) 0.169(5) Uiso 1 1 d . . .
F493 F -0.2793(10) 0.0741(10) 0.1444(7) 0.140(4) Uiso 1 1 d . . .
F571 F 0.1341(6) 0.6403(5) 0.3910(4) 0.0576(18) Uani 1 1 d . . .
F572 F 0.1246(7) 0.4653(6) 0.4369(4) 0.069(2) Uani 1 1 d . . .
F581 F 0.3758(6) 0.5764(6) 0.3769(4) 0.0572(18) Uani 1 1 d . . .
F582 F 0.3462(6) 0.4243(6) 0.4498(4) 0.066(2) Uani 1 1 d . . .
F591 F 0.2845(7) 0.7024(6) 0.4725(4) 0.075(2) Uani 1 1 d . . .
F592 F 0.2263(8) 0.5642(7) 0.5401(4) 0.083(3) Uani 1 1 d . . .
F593 F 0.4085(8) 0.5740(7) 0.5216(5) 0.092(3) Uani 1 1 d . . .
O34 O 0.3377(6) 0.2639(6) 0.1265(3) 0.0364(17) Uani 1 1 d . . .
O36 O 0.4550(5) 0.3072(5) 0.2382(3) 0.0322(15) Uani 1 1 d . . .
O44 O 0.3274(6) 0.0869(5) 0.2508(4) 0.0359(16) Uani 1 1 d . . .
O46 O 0.1289(5) 0.2041(5) 0.1902(3) 0.0292(15) Uani 1 1 d . . .
O54 O 0.1760(6) 0.4255(5) 0.1836(4) 0.0376(17) Uani 1 1 d . . .
O56 O 0.2590(6) 0.4051(5) 0.3176(4) 0.0357(16) Uani 1 1 d . . .
O61 O 0.3150(8) -0.0024(11) 0.6931(5) 0.097(4) Uani 1 1 d . . .
O71 O -0.0425(7) 0.0468(9) 0.6489(5) 0.081(3) Uani 1 1 d . . .
O81 O 0.1276(10) 0.3328(12) 0.6359(7) 0.108(5) Uani 1 1 d . . .
N11 N 0.3529(6) 0.1965(6) 0.3679(4) 0.0269(18) Uani 1 1 d . . .
N13 N 0.3088(7) 0.1651(7) 0.4926(4) 0.0305(19) Uani 1 1 d . . .
N21 N 0.1264(6) 0.2335(6) 0.3387(4) 0.0264(17) Uani 1 1 d . . .
N23 N 0.0881(6) 0.1943(6) 0.4653(4) 0.0267(17) Uani 1 1 d . . .
C12 C 0.2818(8) 0.1871(7) 0.4237(5) 0.025(2) Uani 1 1 d . . .
C14 C 0.4222(8) 0.1513(8) 0.5076(5) 0.033(2) Uani 1 1 d . . .
H14A H 0.4457 0.1378 0.5565 0.040 Uiso 1 1 calc R . .
C15 C 0.5022(8) 0.1564(8) 0.4546(5) 0.033(2) Uani 1 1 d . . .
H15A H 0.5815 0.1431 0.4650 0.040 Uiso 1 1 calc R . .
C16 C 0.4640(8) 0.1818(7) 0.3846(5) 0.029(2) Uani 1 1 d . . .
H16A H 0.5188 0.1892 0.3466 0.034 Uiso 1 1 calc R . .
C22 C 0.1593(8) 0.2060(7) 0.4071(5) 0.026(2) Uani 1 1 d . . .
C24 C -0.0254(8) 0.2187(8) 0.4524(6) 0.036(2) Uani 1 1 d . . .
H24A H -0.0786 0.2145 0.4915 0.044 Uiso 1 1 calc R . .
C25 C -0.0637(8) 0.2493(8) 0.3833(5) 0.034(2) Uani 1 1 d . . .
H25A H -0.1432 0.2666 0.3742 0.041 Uiso 1 1 calc R . .
C26 C 0.0138(8) 0.2545(8) 0.3275(5) 0.033(2) Uani 1 1 d . . .
H26A H -0.0131 0.2737 0.2795 0.040 Uiso 1 1 calc R . .
C30 C 0.431(2) 0.1466(13) 0.0082(9) 0.147(10) Uani 1 1 d . . .
H30A H 0.3848 0.1296 -0.0304 0.221 Uiso 1 1 calc R . .
H30B H 0.4063 0.1091 0.0548 0.221 Uiso 1 1 calc R . .
H30C H 0.5119 0.1201 -0.0004 0.221 Uiso 1 1 calc R . .
C31 C 0.3031(16) 0.312(2) -0.0213(8) 0.168(12) Uani 1 1 d . . .
H31A H 0.3091 0.3269 -0.0741 0.252 Uiso 1 1 calc R . .
H31B H 0.2736 0.3817 -0.0026 0.252 Uiso 1 1 calc R . .
H31C H 0.2509 0.2560 -0.0074 0.252 Uiso 1 1 calc R . .
C32 C 0.5041(15) 0.3209(15) -0.0388(8) 0.102(6) Uani 1 1 d . . .
H32A H 0.4714 0.3464 -0.0867 0.153 Uiso 1 1 calc R . .
H32B H 0.5707 0.2653 -0.0427 0.153 Uiso 1 1 calc R . .
H32C H 0.5276 0.3847 -0.0189 0.153 Uiso 1 1 calc R . .
C33 C 0.4179(10) 0.2705(10) 0.0092(5) 0.043(3) Uani 1 1 d . . .
C34 C 0.4199(9) 0.2896(8) 0.0875(5) 0.035(2) Uani 1 1 d . . .
C35 C 0.5140(9) 0.3319(8) 0.1148(5) 0.035(2) Uani 1 1 d . . .
H35A H 0.5717 0.3576 0.0824 0.042 Uiso 1 1 calc R . .
C36 C 0.5230(8) 0.3362(8) 0.1861(5) 0.032(2) Uani 1 1 d . . .
C37 C 0.6294(8) 0.3795(8) 0.2141(5) 0.033(2) Uani 1 1 d . . .
C38 C 0.5926(9) 0.4738(9) 0.2613(6) 0.038(3) Uani 1 1 d . . .
C39 C 0.6860(11) 0.5454(11) 0.2734(7) 0.053(3) Uani 1 1 d . . .
C40 C 0.4796(11) -0.0966(12) 0.1972(8) 0.075(4) Uani 1 1 d . . .
H40A H 0.4619 -0.0874 0.1457 0.112 Uiso 1 1 calc R . .
H40B H 0.5343 -0.1637 0.2094 0.112 Uiso 1 1 calc R . .
H40C H 0.5129 -0.0310 0.2079 0.112 Uiso 1 1 calc R . .
C41 C 0.3149(13) -0.2047(10) 0.2241(8) 0.078(5) Uani 1 1 d . . .
H41A H 0.3088 -0.2014 0.1717 0.117 Uiso 1 1 calc R . .
H41B H 0.2383 -0.2004 0.2460 0.117 Uiso 1 1 calc R . .
H41C H 0.3596 -0.2752 0.2440 0.117 Uiso 1 1 calc R . .
C42 C 0.4010(13) -0.1218(10) 0.3221(6) 0.066(4) Uani 1 1 d . . .
H42A H 0.4385 -0.1975 0.3376 0.098 Uiso 1 1 calc R . .
H42B H 0.3299 -0.1092 0.3498 0.098 Uiso 1 1 calc R . .
H42C H 0.4519 -0.0672 0.3303 0.098 Uiso 1 1 calc R . .
C43 C 0.3733(10) -0.1083(9) 0.2403(6) 0.043(3) Uani 1 1 d . . .
C44 C 0.2973(8) 0.0054(8) 0.2230(5) 0.032(2) Uani 1 1 d . . .
C45 C 0.2035(9) 0.0182(9) 0.1761(5) 0.037(2) Uani 1 1 d . . .
H45A H 0.1915 -0.0435 0.1525 0.044 Uiso 1 1 calc R . .
C46 C 0.1296(8) 0.1128(8) 0.1626(5) 0.030(2) Uani 1 1 d . . .
C47 C 0.0284(9) 0.1140(9) 0.1127(6) 0.037(2) Uani 1 1 d . . .
C48 C -0.0796(13) 0.0954(14) 0.1468(7) 0.073(4) Uani 1 1 d . . .
C50 C 0.1548(13) 0.6148(13) 0.0713(8) 0.090(6) Uani 1 1 d . . .
H50A H 0.1230 0.6743 0.0338 0.135 Uiso 1 1 calc R . .
H50B H 0.1790 0.5468 0.0498 0.135 Uiso 1 1 calc R . .
H50C H 0.2207 0.6384 0.0931 0.135 Uiso 1 1 calc R . .
C51 C -0.0235(11) 0.5194(11) 0.1042(8) 0.072(4) Uani 1 1 d . . .
H51A H -0.0805 0.5056 0.1425 0.109 Uiso 1 1 calc R . .
H51B H 0.0167 0.4480 0.0938 0.109 Uiso 1 1 calc R . .
H51C H -0.0617 0.5593 0.0606 0.109 Uiso 1 1 calc R . .
C52 C -0.0007(13) 0.7018(10) 0.1493(8) 0.081(5) Uani 1 1 d . . .
H52A H -0.0470 0.6854 0.1930 0.122 Uiso 1 1 calc R . .
H52B H -0.0505 0.7377 0.1096 0.122 Uiso 1 1 calc R . .
H52C H 0.0546 0.7520 0.1582 0.122 Uiso 1 1 calc R . .
C53 C 0.0639(10) 0.5915(9) 0.1292(6) 0.047(3) Uani 1 1 d . . .
C54 C 0.1256(8) 0.5209(8) 0.1949(6) 0.036(2) Uani 1 1 d . . .
C55 C 0.1288(9) 0.5558(8) 0.2640(6) 0.039(3) Uani 1 1 d . . .
H55A H 0.0843 0.6235 0.2722 0.046 Uiso 1 1 calc R . .
C56 C 0.1924(9) 0.4971(8) 0.3182(5) 0.033(2) Uani 1 1 d . . .
C57 C 0.1857(9) 0.5336(9) 0.3924(6) 0.040(3) Uani 1 1 d . . .
C58 C 0.3033(10) 0.5309(9) 0.4267(6) 0.043(3) Uani 1 1 d . . .
C59 C 0.3054(13) 0.5945(11) 0.4923(7) 0.060(4) Uani 1 1 d . . .
C61 C 0.2585(10) 0.0449(13) 0.6477(7) 0.065(4) Uani 1 1 d . . .
C71 C 0.0359(10) 0.0747(11) 0.6183(6) 0.053(3) Uani 1 1 d . . .
C81 C 0.1474(11) 0.245(2) 0.6042(10) 0.118(9) Uani 1 1 d . . .
C49 C -0.1858 0.0831 0.1075 0.050 Uiso 1 1 d . . .

loop_
_atom_site_aniso_label
_atom_site_aniso_U_11
_atom_site_aniso_U_22
_atom_site_aniso_U_33
_atom_site_aniso_U_23
_atom_site_aniso_U_13
_atom_site_aniso_U_12
Yb1 0.0261(2) 0.0262(2) 0.0248(2) -0.00401(17) -0.00086(17) -0.00117(17)
Re1 0.0303(3) 0.0570(3) 0.0249(2) 0.0000(2) -0.00211(18) -0.0111(2)
Cl1 0.0368(15) 0.0327(14) 0.072(2) 0.0027(14) -0.0032(14) -0.0065(11)
F371 0.034(4) 0.057(4) 0.062(4) -0.014(3) -0.013(3) 0.009(3)
F372 0.048(4) 0.084(5) 0.048(4) -0.017(4) 0.023(3) -0.036(4)
F381 0.044(4) 0.049(4) 0.065(5) -0.018(3) -0.015(3) 0.005(3)
F382 0.060(4) 0.068(5) 0.035(4) -0.021(3) 0.010(3) -0.020(3)
F391 0.091(6) 0.071(5) 0.071(5) 0.010(4) -0.008(4) -0.045(4)
F392 0.064(5) 0.071(5) 0.086(6) -0.042(4) 0.002(4) -0.020(4)
F393 0.047(4) 0.064(5) 0.078(5) -0.012(4) -0.014(4) -0.008(4)
F471 0.134(8) 0.095(7) 0.118(8) 0.065(6) -0.093(7) -0.069(6)
F472 0.054(5) 0.151(8) 0.076(6) -0.082(6) -0.022(4) 0.019(5)
F571 0.060(5) 0.052(4) 0.061(4) -0.027(3) -0.014(4) 0.018(3)
F572 0.079(5) 0.085(5) 0.050(4) -0.016(4) 0.022(4) -0.033(4)
F581 0.046(4) 0.074(5) 0.054(4) -0.017(4) 0.003(3) -0.008(3)
F582 0.079(5) 0.056(4) 0.059(5) -0.019(4) -0.029(4) 0.024(4)
F591 0.080(6) 0.050(5) 0.101(6) -0.042(4) -0.013(5) 0.003(4)
F592 0.124(8) 0.089(6) 0.038(4) -0.026(4) 0.010(5) -0.004(5)
F593 0.096(7) 0.101(6) 0.083(6) -0.058(5) -0.037(5) 0.031(5)
O34 0.032(4) 0.050(4) 0.028(4) -0.005(3) 0.001(3) -0.009(3)
O36 0.030(4) 0.042(4) 0.027(4) -0.008(3) 0.003(3) -0.010(3)
O44 0.034(4) 0.036(4) 0.039(4) -0.011(3) -0.006(3) -0.001(3)
O46 0.032(4) 0.027(4) 0.029(4) -0.003(3) -0.002(3) -0.005(3)
O54 0.049(5) 0.026(4) 0.035(4) -0.005(3) -0.009(3) 0.007(3)
O56 0.042(4) 0.026(4) 0.038(4) -0.008(3) -0.011(3) 0.006(3)
O61 0.053(6) 0.180(12) 0.044(6) 0.042(7) -0.020(5) -0.014(7)
O71 0.040(5) 0.150(10) 0.047(5) 0.022(6) 0.005(4) -0.030(6)
O81 0.071(8) 0.157(12) 0.121(11) -0.100(10) 0.016(7) -0.023(7)
N11 0.026(4) 0.027(4) 0.026(4) -0.008(3) -0.004(3) 0.005(3)
N13 0.025(4) 0.042(5) 0.024(4) 0.001(4) -0.005(3) -0.010(4)
N21 0.017(4) 0.034(4) 0.029(5) -0.007(4) -0.003(3) -0.003(3)
N23 0.024(4) 0.030(4) 0.026(4) -0.007(3) 0.004(3) -0.002(3)
C12 0.026(5) 0.020(5) 0.028(5) -0.003(4) -0.008(4) 0.001(4)
C14 0.037(6) 0.034(6) 0.029(5) 0.001(4) -0.014(5) -0.007(4)
C15 0.026(5) 0.039(6) 0.034(6) -0.003(5) -0.001(4) -0.004(4)
C16 0.023(5) 0.028(5) 0.034(6) -0.004(4) 0.001(4) -0.005(4)
C22 0.032(5) 0.018(5) 0.029(5) -0.009(4) -0.005(4) -0.001(4)
C24 0.022(5) 0.040(6) 0.044(6) 0.002(5) 0.007(5) -0.003(4)
C25 0.017(5) 0.042(6) 0.042(6) -0.004(5) -0.009(4) 0.000(4)
C26 0.027(5) 0.045(6) 0.029(5) -0.012(5) 0.000(4) -0.005(4)
C30 0.33(3) 0.056(11) 0.058(11) -0.014(9) 0.037(15) -0.022(15)
C31 0.099(16) 0.36(4) 0.033(9) -0.040(15) -0.008(9) 0.047(19)
C32 0.128(15) 0.145(16) 0.043(9) -0.003(10) 0.012(9) -0.068(13)
C33 0.045(7) 0.062(8) 0.023(5) -0.004(5) -0.003(5) -0.010(6)
C34 0.043(6) 0.032(6) 0.028(6) 0.002(4) 0.009(5) -0.002(5)
C35 0.035(6) 0.046(6) 0.023(5) -0.003(5) 0.014(4) -0.005(5)
C36 0.028(5) 0.034(6) 0.033(6) -0.008(4) 0.007(4) -0.002(4)
C37 0.029(6) 0.039(6) 0.034(6) -0.011(5) 0.007(4) -0.008(4)
C38 0.034(6) 0.044(6) 0.035(6) 0.002(5) -0.002(5) -0.008(5)
C39 0.053(8) 0.061(8) 0.045(7) -0.007(7) 0.001(6) -0.008(6)
C40 0.061(9) 0.080(10) 0.081(10) -0.032(8) 0.005(8) 0.023(8)
C41 0.104(12) 0.036(7) 0.100(12) -0.030(7) -0.051(10) 0.000(7)
C42 0.109(12) 0.036(6) 0.045(8) -0.005(6) -0.026(7) 0.023(7)
C43 0.052(7) 0.037(6) 0.040(6) -0.008(5) -0.003(5) 0.009(5)
C44 0.032(6) 0.033(5) 0.033(6) -0.008(4) 0.000(4) -0.008(4)
C45 0.038(6) 0.040(6) 0.036(6) -0.012(5) -0.009(5) -0.008(5)
C46 0.025(5) 0.039(6) 0.026(5) -0.004(4) 0.005(4) -0.006(4)
C47 0.043(7) 0.034(6) 0.036(6) -0.008(5) -0.003(5) -0.005(5)
C48 0.070(10) 0.112(13) 0.043(8) -0.041(8) -0.011(7) 0.005(9)
C50 0.090(12) 0.086(12) 0.075(11) 0.044(9) -0.006(9) 0.005(9)
C51 0.060(9) 0.080(10) 0.076(10) -0.021(8) -0.038(8) 0.016(7)
C52 0.109(13) 0.045(8) 0.083(11) -0.003(7) -0.058(10) 0.019(8)
C53 0.059(8) 0.034(6) 0.046(7) -0.006(5) -0.018(6) 0.005(5)
C54 0.031(6) 0.037(6) 0.038(6) 0.003(5) 0.000(5) -0.008(5)
C55 0.042(6) 0.021(5) 0.052(7) -0.011(5) -0.008(5) 0.008(4)
C56 0.040(6) 0.027(5) 0.033(6) -0.004(4) 0.006(5) -0.007(5)
C57 0.043(7) 0.042(6) 0.035(6) -0.012(5) -0.001(5) 0.006(5)
C58 0.051(7) 0.036(6) 0.040(7) -0.018(5) -0.004(5) 0.016(5)
C59 0.078(10) 0.058(9) 0.045(8) -0.029(7) -0.013(7) 0.013(7)
C61 0.032(7) 0.127(13) 0.035(7) 0.002(8) 0.006(5) -0.026(7)
C71 0.042(7) 0.089(10) 0.027(6) 0.010(6) -0.007(5) -0.021(7)
C81 0.019(7) 0.21(2) 0.088(13) 0.083(15) -0.009(8) -0.013(11)

loop_
_atom_type_symbol
_atom_type_description
_atom_type_scat_dispersion_real
_atom_type_scat_dispersion_imag
_atom_type_scat_source
C C 0.0033 0.0016 'International Tables Vol C Tables 4.2.6.8 and 6.1.1.4'
H H 0.0000 0.0000 'International Tables Vol C Tables 4.2.6.8 and 6.1.1.4'
N N 0.0061 0.0033 'International Tables Vol C Tables 4.2.6.8 and 6.1.1.4'
O O 0.0106 0.0060 'International Tables Vol C Tables 4.2.6.8 and 6.1.1.4'
F F 0.0171 0.0103 'International Tables Vol C Tables 4.2.6.8 and 6.1.1.4'
Cl Cl 0.1484 0.1585 'International Tables Vol C Tables 4.2.6.8 and 6.1.1.4'
Yb Yb -0.3850 5.5486 'International Tables Vol C Tables 4.2.6.8 and 6.1.1.4'
Re Re -1.0185 7.2310 'International Tables Vol C Tables 4.2.6.8 and 6.1.1.4'

loop_
_geom_angle_atom_site_label_1
_geom_angle_atom_site_label_2
_geom_angle_atom_site_label_3
_geom_angle
_geom_angle_site_symmetry_1
_geom_angle_site_symmetry_3
_geom_angle_publ_flag
O36 Yb1 O54 105.2(3) . . ?
O36 Yb1 O44 92.0(2) . . ?
O54 Yb1 O44 149.0(2) . . ?
O36 Yb1 O34 73.5(2) . . ?
O54 Yb1 O34 78.9(2) . . ?
O44 Yb1 O34 81.6(2) . . ?
O36 Yb1 O46 149.4(2) . . ?
O54 Yb1 O46 76.7(2) . . ?
O44 Yb1 O46 75.5(2) . . ?
O34 Yb1 O46 77.0(2) . . ?
O36 Yb1 O56 80.9(2) . . ?
O54 Yb1 O56 72.7(2) . . ?
O44 Yb1 O56 136.6(2) . . ?
O34 Yb1 O56 134.8(2) . . ?
O46 Yb1 O56 127.3(2) . . ?
O36 Yb1 N21 135.8(2) . . ?
O54 Yb1 N21 96.1(3) . . ?
O44 Yb1 N21 88.5(2) . . ?
O34 Yb1 N21 149.6(2) . . ?
O46 Yb1 N21 72.7(2) . . ?
O56 Yb1 N21 69.2(2) . . ?
O36 Yb1 N11 74.4(2) . . ?
O54 Yb1 N11 139.2(2) . . ?
O44 Yb1 N11 69.9(2) . . ?
O34 Yb1 N11 135.7(2) . . ?
O46 Yb1 N11 124.4(2) . . ?
O56 Yb1 N11 66.9(2) . . ?
N21 Yb1 N11 64.5(2) . . ?
C81 Re1 C71 88.8(6) . . ?
C81 Re1 C61 92.2(7) . . ?
C71 Re1 C61 87.5(5) . . ?
C81 Re1 N23 94.3(5) . . ?
C71 Re1 N23 98.3(4) . . ?
C61 Re1 N23 171.3(4) . . ?
C81 Re1 N13 97.6(5) . . ?
C71 Re1 N13 170.6(4) . . ?
C61 Re1 N13 98.9(4) . . ?
N23 Re1 N13 74.5(3) . . ?
C81 Re1 Cl1 175.5(5) . . ?
C71 Re1 Cl1 94.8(4) . . ?
C61 Re1 Cl1 90.7(5) . . ?
N23 Re1 Cl1 82.5(2) . . ?
N13 Re1 Cl1 78.5(2) . . ?
C34 O34 Yb1 138.9(7) . . ?
C36 O36 Yb1 132.7(6) . . ?
C44 O44 Yb1 136.5(6) . . ?
C46 O46 Yb1 129.4(6) . . ?
C54 O54 Yb1 140.9(7) . . ?
C56 O56 Yb1 132.4(6) . . ?
C12 N11 C16 115.1(8) . . ?
C12 N11 Yb1 119.6(6) . . ?
C16 N11 Yb1 124.5(6) . . ?
C12 N13 C14 116.2(8) . . ?
C12 N13 Re1 115.4(6) . . ?
C14 N13 Re1 127.1(6) . . ?
C22 N21 C26 116.5(8) . . ?
C22 N21 Yb1 119.2(6) . . ?
C26 N21 Yb1 123.5(6) . . ?
C24 N23 C22 116.7(8) . . ?
C24 N23 Re1 127.5(6) . . ?
C22 N23 Re1 115.5(6) . . ?
N13 C12 N11 127.0(8) . . ?
N13 C12 C22 116.7(9) . . ?
N11 C12 C22 116.3(8) . . ?
C15 C14 N13 121.5(9) . . ?
C15 C14 H14A 119.2 . . ?
N13 C14 H14A 119.2 . . ?
C14 C15 C16 117.1(9) . . ?
C14 C15 H15A 121.4 . . ?
C16 C15 H15A 121.4 . . ?
N11 C16 C15 122.9(9) . . ?
N11 C16 H16A 118.6 . . ?
C15 C16 H16A 118.6 . . ?
N21 C22 N23 125.3(8) . . ?
N21 C22 C12 119.6(9) . . ?
N23 C22 C12 115.1(8) . . ?
N23 C24 C25 120.3(9) . . ?
N23 C24 H24A 119.8 . . ?
C25 C24 H24A 119.8 . . ?
C26 C25 C24 119.2(9) . . ?
C26 C25 H25A 120.4 . . ?
C24 C25 H25A 120.4 . . ?
N21 C26 C25 121.9(9) . . ?
N21 C26 H26A 119.1 . . ?
C25 C26 H26A 119.1 . . ?
C33 C30 H30A 109.5 . . ?
C33 C30 H30B 109.5 . . ?
H30A C30 H30B 109.5 . . ?
C33 C30 H30C 109.5 . . ?
H30A C30 H30C 109.5 . . ?
H30B C30 H30C 109.5 . . ?
C33 C31 H31A 109.5 . . ?
C33 C31 H31B 109.5 . . ?
H31A C31 H31B 109.5 . . ?
C33 C31 H31C 109.5 . . ?
H31A C31 H31C 109.5 . . ?
H31B C31 H31C 109.5 . . ?
C33 C32 H32A 109.5 . . ?
C33 C32 H32B 109.5 . . ?
H32A C32 H32B 109.5 . . ?
C33 C32 H32C 109.5 . . ?
H32A C32 H32C 109.5 . . ?
H32B C32 H32C 109.5 . . ?
C32 C33 C31 108.3(13) . . ?
C32 C33 C30 109.6(13) . . ?
C31 C33 C30 105.3(17) . . ?
C32 C33 C34 116.0(11) . . ?
C31 C33 C34 109.7(11) . . ?
C30 C33 C34 107.5(10) . . ?
O34 C34 C35 121.9(9) . . ?
O34 C34 C33 117.3(10) . . ?
C35 C34 C33 120.8(9) . . ?
C36 C35 C34 121.1(9) . . ?
C36 C35 H35A 119.5 . . ?
C34 C35 H35A 119.5 . . ?
O36 C36 C35 129.3(10) . . ?
O36 C36 C37 111.2(8) . . ?
C35 C36 C37 119.4(9) . . ?
F372 C37 F371 108.3(8) . . ?
F372 C37 C36 112.4(8) . . ?
F371 C37 C36 108.8(8) . . ?
F372 C37 C38 109.1(8) . . ?
F371 C37 C38 107.5(8) . . ?
C36 C37 C38 110.6(8) . . ?
F382 C38 F381 110.9(9) . . ?
F382 C38 C39 105.1(9) . . ?
F381 C38 C39 107.8(9) . . ?
F382 C38 C37 108.7(8) . . ?
F381 C38 C37 109.3(8) . . ?
C39 C38 C37 115.0(9) . . ?
F393 C39 F392 109.8(10) . . ?
F393 C39 F391 108.1(10) . . ?
F392 C39 F391 105.9(11) . . ?
F393 C39 C38 111.6(10) . . ?
F392 C39 C38 109.9(10) . . ?
F391 C39 C38 111.3(10) . . ?
C43 C40 H40A 109.5 . . ?
C43 C40 H40B 109.5 . . ?
H40A C40 H40B 109.5 . . ?
C43 C40 H40C 109.5 . . ?
H40A C40 H40C 109.5 . . ?
H40B C40 H40C 109.5 . . ?
C43 C41 H41A 109.5 . . ?
C43 C41 H41B 109.5 . . ?
H41A C41 H41B 109.5 . . ?
C43 C41 H41C 109.5 . . ?
H41A C41 H41C 109.5 . . ?
H41B C41 H41C 109.5 . . ?
C43 C42 H42A 109.5 . . ?
C43 C42 H42B 109.5 . . ?
H42A C42 H42B 109.5 . . ?
C43 C42 H42C 109.5 . . ?
H42A C42 H42C 109.5 . . ?
H42B C42 H42C 109.5 . . ?
C40 C43 C41 112.3(11) . . ?
C40 C43 C44 105.7(9) . . ?
C41 C43 C44 112.4(10) . . ?
C40 C43 C42 109.6(11) . . ?
C41 C43 C42 110.4(10) . . ?
C44 C43 C42 106.3(9) . . ?
O44 C44 C45 122.3(9) . . ?
O44 C44 C43 116.3(9) . . ?
C45 C44 C43 121.3(9) . . ?
C46 C45 C44 124.1(10) . . ?
C46 C45 H45A 118.0 . . ?
C44 C45 H45A 118.0 . . ?
O46 C46 C45 127.7(9) . . ?
O46 C46 C47 113.4(8) . . ?
C45 C46 C47 118.8(9) . . ?
F471 C47 F472 104.9(10) . . ?
F471 C47 C48 106.4(11) . . ?
F472 C47 C48 106.5(10) . . ?
F471 C47 C46 110.4(9) . . ?
F472 C47 C46 111.1(9) . . ?
C48 C47 C46 116.8(9) . . ?
F482 C48 C47 116.8(14) . . ?
F482 C48 F481 89.2(12) . . ?
C47 C48 F481 106.2(11) . . ?
F482 C48 C49 110.7(12) . . ?
C47 C48 C49 124.7(10) . . ?
F481 C48 C49 101.0(11) . . ?
C53 C50 H50A 109.5 . . ?
C53 C50 H50B 109.5 . . ?
H50A C50 H50B 109.5 . . ?
C53 C50 H50C 109.5 . . ?
H50A C50 H50C 109.5 . . ?
H50B C50 H50C 109.5 . . ?
C53 C51 H51A 109.5 . . ?
C53 C51 H51B 109.5 . . ?
H51A C51 H51B 109.5 . . ?
C53 C51 H51C 109.5 . . ?
H51A C51 H51C 109.5 . . ?
H51B C51 H51C 109.5 . . ?
C53 C52 H52A 109.5 . . ?
C53 C52 H52B 109.5 . . ?
H52A C52 H52B 109.5 . . ?
C53 C52 H52C 109.5 . . ?
H52A C52 H52C 109.5 . . ?
H52B C52 H52C 109.5 . . ?
C50 C53 C54 107.0(9) . . ?
C50 C53 C52 111.1(11) . . ?
C54 C53 C52 111.4(10) . . ?
C50 C53 C51 111.4(11) . . ?
C54 C53 C51 106.5(9) . . ?
C52 C53 C51 109.3(10) . . ?
O54 C54 C55 120.6(9) . . ?
O54 C54 C53 115.2(9) . . ?
C55 C54 C53 124.2(9) . . ?
C56 C55 C54 122.7(9) . . ?
C56 C55 H55A 118.7 . . ?
C54 C55 H55A 118.7 . . ?
O56 C56 C55 128.1(10) . . ?
O56 C56 C57 111.4(9) . . ?
C55 C56 C57 120.4(9) . . ?
F572 C57 F571 108.2(9) . . ?
F572 C57 C56 109.1(9) . . ?
F571 C57 C56 112.0(8) . . ?
F572 C57 C58 107.8(9) . . ?
F571 C57 C58 105.8(9) . . ?
C56 C57 C58 113.7(9) . . ?
F582 C58 F581 108.8(9) . . ?
F582 C58 C57 109.8(9) . . ?
F581 C58 C57 109.4(9) . . ?
F582 C58 C59 106.1(9) . . ?
F581 C58 C59 106.3(10) . . ?
C57 C58 C59 116.1(9) . . ?
F591 C59 F592 108.0(11) . . ?
F591 C59 F593 107.6(12) . . ?
F592 C59 F593 110.7(11) . . ?
F591 C59 C58 110.8(10) . . ?
F592 C59 C58 110.1(11) . . ?
F593 C59 C58 109.6(10) . . ?
O61 C61 Re1 176.5(12) . . ?
O71 C71 Re1 179.7(14) . . ?
O81 C81 Re1 176.0(14) . . ?
F492 C49 F491 92.1(9) . . ?
F492 C49 F493 115.7(8) . . ?
F491 C49 F493 102.5(9) . . ?
F492 C49 C48 114.0(9) . . ?
F491 C49 C48 109.8(9) . . ?
F493 C49 C48 118.2(8) . . ?

loop_
_geom_bond_atom_site_label_1
_geom_bond_atom_site_label_2
_geom_bond_distance
_geom_bond_site_symmetry_2
_geom_bond_publ_flag
Yb1 O36 2.223(6) . ?
Yb1 O54 2.235(6) . ?
Yb1 O44 2.240(6) . ?
Yb1 O34 2.269(7) . ?
Yb1 O46 2.284(6) . ?
Yb1 O56 2.298(7) . ?
Yb1 N21 2.517(7) . ?
Yb1 N11 2.568(7) . ?
Re1 C81 1.74(3) . ?
Re1 C71 1.925(12) . ?
Re1 C61 1.931(13) . ?
Re1 N23 2.172(8) . ?
Re1 N13 2.187(8) . ?
Re1 Cl1 2.465(3) . ?
F371 C37 1.365(11) . ?
F372 C37 1.323(11) . ?
F381 C38 1.348(11) . ?
F382 C38 1.343(11) . ?
F391 C39 1.346(13) . ?
F392 C39 1.323(14) . ?
F393 C39 1.322(14) . ?
F471 C47 1.285(12) . ?
F472 C47 1.334(12) . ?
F481 C48 1.469(18) . ?
F482 C48 1.288(16) . ?
F491 C49 1.285(17) . ?
F492 C49 1.216(14) . ?
F493 C49 1.292(12) . ?
F571 C57 1.361(11) . ?
F572 C57 1.349(12) . ?
F581 C58 1.354(13) . ?
F582 C58 1.348(11) . ?
F591 C59 1.308(14) . ?
F592 C59 1.323(16) . ?
F593 C59 1.329(15) . ?
O34 C34 1.240(11) . ?
O36 C36 1.282(11) . ?
O44 C44 1.276(11) . ?
O46 C46 1.289(11) . ?
O54 C54 1.280(12) . ?
O56 C56 1.287(11) . ?
O61 C61 1.139(14) . ?
O71 C71 1.136(13) . ?
O81 C81 1.29(3) . ?
N11 C12 1.321(12) . ?
N11 C16 1.340(11) . ?
N13 C12 1.319(11) . ?
N13 C14 1.359(12) . ?
N21 C22 1.333(11) . ?
N21 C26 1.337(11) . ?
N23 C24 1.355(12) . ?
N23 C22 1.358(12) . ?
C12 C22 1.470(13) . ?
C14 C15 1.349(13) . ?
C14 H14A 0.9500 . ?
C15 C16 1.377(13) . ?
C15 H15A 0.9500 . ?
C16 H16A 0.9500 . ?
C24 C25 1.368(14) . ?
C24 H24A 0.9500 . ?
C25 C26 1.367(13) . ?
C25 H25A 0.9500 . ?
C26 H26A 0.9500 . ?
C30 C33 1.501(18) . ?
C30 H30A 0.9800 . ?
C30 H30B 0.9800 . ?
C30 H30C 0.9800 . ?
C31 C33 1.486(19) . ?
C31 H31A 0.9800 . ?
C31 H31B 0.9800 . ?
C31 H31C 0.9800 . ?
C32 C33 1.469(17) . ?
C32 H32A 0.9800 . ?
C32 H32B 0.9800 . ?
C32 H32C 0.9800 . ?
C33 C34 1.518(14) . ?
C34 C35 1.417(14) . ?
C35 C36 1.352(13) . ?
C35 H35A 0.9500 . ?
C36 C37 1.552(13) . ?
C37 C38 1.560(14) . ?
C38 C39 1.527(16) . ?
C40 C43 1.481(17) . ?
C40 H40A 0.9800 . ?
C40 H40B 0.9800 . ?
C40 H40C 0.9800 . ?
C41 C43 1.503(16) . ?
C41 H41A 0.9800 . ?
C41 H41B 0.9800 . ?
C41 H41C 0.9800 . ?
C42 C43 1.556(15) . ?
C42 H42A 0.9800 . ?
C42 H42B 0.9800 . ?
C42 H42C 0.9800 . ?
C43 C44 1.551(14) . ?
C44 C45 1.412(13) . ?
C45 C46 1.354(13) . ?
C45 H45A 0.9500 . ?
C46 C47 1.534(14) . ?
C47 C48 1.437(17) . ?
C48 C49 1.505(14) . ?
C50 C53 1.524(18) . ?
C50 H50A 0.9800 . ?
C50 H50B 0.9800 . ?
C50 H50C 0.9800 . ?
C51 C53 1.556(16) . ?
C51 H51A 0.9800 . ?
C51 H51B 0.9800 . ?
C51 H51C 0.9800 . ?
C52 C53 1.549(17) . ?
C52 H52A 0.9800 . ?
C52 H52B 0.9800 . ?
C52 H52C 0.9800 . ?
C53 C54 1.543(14) . ?
C54 C55 1.422(14) . ?
C55 C56 1.344(13) . ?
C55 H55A 0.9500 . ?
C56 C57 1.515(14) . ?
C57 C58 1.540(15) . ?
C58 C59 1.543(15) . ?

loop_
_geom_torsion_atom_site_label_1
_geom_torsion_atom_site_label_2
_geom_torsion_atom_site_label_3
_geom_torsion_atom_site_label_4
_geom_torsion
_geom_torsion_site_symmetry_1
_geom_torsion_site_symmetry_2
_geom_torsion_site_symmetry_3
_geom_torsion_site_symmetry_4
_geom_torsion_publ_flag
O36 Yb1 O34 C34 -12.8(10) . . . . ?
O54 Yb1 O34 C34 96.9(10) . . . . ?
O44 Yb1 O34 C34 -107.4(10) . . . . ?
O46 Yb1 O34 C34 175.7(10) . . . . ?
O56 Yb1 O34 C34 45.3(11) . . . . ?
N21 Yb1 O34 C34 -179.8(9) . . . . ?
N11 Yb1 O34 C34 -57.8(11) . . . . ?
O54 Yb1 O36 C36 -56.2(9) . . . . ?
O44 Yb1 O36 C36 97.7(8) . . . . ?
O34 Yb1 O36 C36 17.0(8) . . . . ?
O46 Yb1 O36 C36 33.3(10) . . . . ?
O56 Yb1 O36 C36 -125.4(8) . . . . ?
N21 Yb1 O36 C36 -172.3(7) . . . . ?
N11 Yb1 O36 C36 166.2(9) . . . . ?
O36 Yb1 O44 C44 -136.6(9) . . . . ?
O54 Yb1 O44 C44 -11.9(12) . . . . ?
O34 Yb1 O44 C44 -63.6(9) . . . . ?
O46 Yb1 O44 C44 15.1(9) . . . . ?
O56 Yb1 O44 C44 144.6(9) . . . . ?
N21 Yb1 O44 C44 87.6(9) . . . . ?
N11 Yb1 O44 C44 150.9(10) . . . . ?
O36 Yb1 O46 C46 45.9(9) . . . . ?
O54 Yb1 O46 C46 143.4(8) . . . . ?
O44 Yb1 O46 C46 -22.7(7) . . . . ?
O34 Yb1 O46 C46 61.9(7) . . . . ?
O56 Yb1 O46 C46 -160.9(7) . . . . ?
N21 Yb1 O46 C46 -115.7(7) . . . . ?
N11 Yb1 O46 C46 -75.2(8) . . . . ?
O36 Yb1 O54 C54 -86.8(10) . . . . ?
O44 Yb1 O54 C54 151.6(9) . . . . ?
O34 Yb1 O54 C54 -156.1(11) . . . . ?
O46 Yb1 O54 C54 124.8(11) . . . . ?
O56 Yb1 O54 C54 -11.7(10) . . . . ?
N21 Yb1 O54 C54 54.2(10) . . . . ?
N11 Yb1 O54 C54 -3.2(12) . . . . ?
O36 Yb1 O56 C56 126.8(9) . . . . ?
O54 Yb1 O56 C56 17.5(8) . . . . ?
O44 Yb1 O56 C56 -150.0(8) . . . . ?
O34 Yb1 O56 C56 71.2(9) . . . . ?
O46 Yb1 O56 C56 -39.8(9) . . . . ?
N21 Yb1 O56 C56 -86.2(8) . . . . ?
N11 Yb1 O56 C56 -156.4(9) . . . . ?
O36 Yb1 N11 C12 155.4(7) . . . . ?
O54 Yb1 N11 C12 60.0(8) . . . . ?
O44 Yb1 N11 C12 -106.5(7) . . . . ?
O34 Yb1 N11 C12 -159.8(6) . . . . ?
O46 Yb1 N11 C12 -51.5(7) . . . . ?
O56 Yb1 N11 C12 68.9(7) . . . . ?
N21 Yb1 N11 C12 -8.2(6) . . . . ?
O36 Yb1 N11 C16 -13.6(7) . . . . ?
O54 Yb1 N11 C16 -108.9(7) . . . . ?
O44 Yb1 N11 C16 84.5(7) . . . . ?
O34 Yb1 N11 C16 31.2(8) . . . . ?
O46 Yb1 N11 C16 139.5(7) . . . . ?
O56 Yb1 N11 C16 -100.1(7) . . . . ?
N21 Yb1 N11 C16 -177.1(8) . . . . ?
C81 Re1 N13 C12 -107.2(8) . . . . ?
C61 Re1 N13 C12 159.3(8) . . . . ?
N23 Re1 N13 C12 -14.9(6) . . . . ?
Cl1 Re1 N13 C12 70.4(6) . . . . ?
C81 Re1 N13 C14 86.5(9) . . . . ?
C61 Re1 N13 C14 -7.0(10) . . . . ?
N23 Re1 N13 C14 178.9(9) . . . . ?
Cl1 Re1 N13 C14 -95.8(8) . . . . ?
O36 Yb1 N21 C22 -15.9(8) . . . . ?
O54 Yb1 N21 C22 -135.2(6) . . . . ?
O44 Yb1 N21 C22 75.5(7) . . . . ?
O34 Yb1 N21 C22 146.2(6) . . . . ?
O46 Yb1 N21 C22 150.8(7) . . . . ?
O56 Yb1 N21 C22 -66.4(6) . . . . ?
N11 Yb1 N21 C22 7.2(6) . . . . ?
O36 Yb1 N21 C26 154.2(7) . . . . ?
O54 Yb1 N21 C26 34.8(8) . . . . ?
O44 Yb1 N21 C26 -114.4(7) . . . . ?
O34 Yb1 N21 C26 -43.8(10) . . . . ?
O46 Yb1 N21 C26 -39.2(7) . . . . ?
O56 Yb1 N21 C26 103.7(8) . . . . ?
N11 Yb1 N21 C26 177.2(8) . . . . ?
C81 Re1 N23 C24 -77.0(9) . . . . ?
C71 Re1 N23 C24 12.4(9) . . . . ?
N13 Re1 N23 C24 -173.7(9) . . . . ?
Cl1 Re1 N23 C24 106.2(8) . . . . ?
C81 Re1 N23 C22 110.3(8) . . . . ?
C71 Re1 N23 C22 -160.3(7) . . . . ?
N13 Re1 N23 C22 13.6(6) . . . . ?
Cl1 Re1 N23 C22 -66.5(6) . . . . ?
C14 N13 C12 N11 0.3(14) . . . . ?
Re1 N13 C12 N11 -167.4(7) . . . . ?
C14 N13 C12 C22 -177.9(8) . . . . ?
Re1 N13 C12 C22 14.3(10) . . . . ?
C16 N11 C12 N13 0.0(13) . . . . ?
Yb1 N11 C12 N13 -169.9(7) . . . . ?
C16 N11 C12 C22 178.3(8) . . . . ?
Yb1 N11 C12 C22 8.3(10) . . . . ?
C12 N13 C14 C15 -2.0(14) . . . . ?
Re1 N13 C14 C15 164.1(7) . . . . ?
N13 C14 C15 C16 3.2(14) . . . . ?
C12 N11 C16 C15 1.3(13) . . . . ?
Yb1 N11 C16 C15 170.7(7) . . . . ?
C14 C15 C16 N11 -2.9(14) . . . . ?
C26 N21 C22 N23 2.3(13) . . . . ?
Yb1 N21 C22 N23 173.0(6) . . . . ?
C26 N21 C22 C12 -177.0(8) . . . . ?
Yb1 N21 C22 C12 -6.3(10) . . . . ?
C24 N23 C22 N21 -3.7(13) . . . . ?
Re1 N23 C22 N21 169.8(7) . . . . ?
C24 N23 C22 C12 175.6(8) . . . . ?
Re1 N23 C22 C12 -10.9(10) . . . . ?
N13 C12 C22 N21 177.0(8) . . . . ?
N11 C12 C22 N21 -1.5(12) . . . . ?
N13 C12 C22 N23 -2.3(12) . . . . ?
N11 C12 C22 N23 179.2(8) . . . . ?
C22 N23 C24 C25 2.3(14) . . . . ?
Re1 N23 C24 C25 -170.3(7) . . . . ?
N23 C24 C25 C26 0.2(15) . . . . ?
C22 N21 C26 C25 0.6(14) . . . . ?
Yb1 N21 C26 C25 -169.7(7) . . . . ?
C24 C25 C26 N21 -1.8(15) . . . . ?
Yb1 O34 C34 C35 4.9(16) . . . . ?
Yb1 O34 C34 C33 -177.0(7) . . . . ?
C32 C33 C34 O34 168.7(12) . . . . ?
C31 C33 C34 O34 45.7(17) . . . . ?
C30 C33 C34 O34 -68.3(15) . . . . ?
C32 C33 C34 C35 -13.1(16) . . . . ?
C31 C33 C34 C35 -136.2(15) . . . . ?
C30 C33 C34 C35 109.8(14) . . . . ?
O34 C34 C35 C36 6.2(16) . . . . ?
C33 C34 C35 C36 -171.8(10) . . . . ?
Yb1 O36 C36 C35 -15.7(16) . . . . ?
Yb1 O36 C36 C37 165.4(6) . . . . ?
C34 C35 C36 O36 -0.7(17) . . . . ?
C34 C35 C36 C37 178.0(9) . . . . ?
O36 C36 C37 F372 -175.4(8) . . . . ?
C35 C36 C37 F372 5.6(13) . . . . ?
O36 C36 C37 F371 64.6(10) . . . . ?
C35 C36 C37 F371 -114.3(10) . . . . ?
O36 C36 C37 C38 -53.2(11) . . . . ?
C35 C36 C37 C38 127.8(10) . . . . ?
F372 C37 C38 F382 -156.2(8) . . . . ?
F371 C37 C38 F382 -39.0(10) . . . . ?
C36 C37 C38 F382 79.6(10) . . . . ?
F372 C37 C38 F381 82.6(10) . . . . ?
F371 C37 C38 F381 -160.2(8) . . . . ?
C36 C37 C38 F381 -41.5(11) . . . . ?
F372 C37 C38 C39 -38.8(12) . . . . ?
F371 C37 C38 C39 78.4(10) . . . . ?
C36 C37 C38 C39 -162.9(9) . . . . ?
F382 C38 C39 F393 71.1(12) . . . . ?
F381 C38 C39 F393 -170.7(9) . . . . ?
C37 C38 C39 F393 -48.4(13) . . . . ?
F382 C38 C39 F392 -51.1(12) . . . . ?
F381 C38 C39 F392 67.2(12) . . . . ?
C37 C38 C39 F392 -170.5(9) . . . . ?
F382 C38 C39 F391 -168.0(10) . . . . ?
F381 C38 C39 F391 -49.7(13) . . . . ?
C37 C38 C39 F391 72.5(13) . . . . ?
Yb1 O44 C44 C45 -4.8(15) . . . . ?
Yb1 O44 C44 C43 172.2(7) . . . . ?
C40 C43 C44 O44 -73.6(12) . . . . ?
C41 C43 C44 O44 163.6(10) . . . . ?
C42 C43 C44 O44 42.8(13) . . . . ?
C40 C43 C44 C45 103.3(12) . . . . ?
C41 C43 C44 C45 -19.5(15) . . . . ?
C42 C43 C44 C45 -140.3(11) . . . . ?
O44 C44 C45 C46 -7.8(16) . . . . ?
C43 C44 C45 C46 175.4(10) . . . . ?
Yb1 O46 C46 C45 22.5(14) . . . . ?
Yb1 O46 C46 C47 -161.6(6) . . . . ?
C44 C45 C46 O46 -1.9(17) . . . . ?
C44 C45 C46 C47 -177.6(9) . . . . ?
O46 C46 C47 F471 43.5(13) . . . . ?
C45 C46 C47 F471 -140.1(11) . . . . ?
O46 C46 C47 F472 159.4(9) . . . . ?
C45 C46 C47 F472 -24.2(13) . . . . ?
O46 C46 C47 C48 -78.2(13) . . . . ?
C45 C46 C47 C48 98.1(13) . . . . ?
F471 C47 C48 F482 -84.2(16) . . . . ?
F472 C47 C48 F482 164.3(13) . . . . ?
C46 C47 C48 F482 39.6(19) . . . . ?
F471 C47 C48 F481 178.3(10) . . . . ?
F472 C47 C48 F481 66.8(12) . . . . ?
C46 C47 C48 F481 -57.9(14) . . . . ?
F471 C47 C48 C49 62.0(16) . . . . ?
F472 C47 C48 C49 -49.5(16) . . . . ?
C46 C47 C48 C49 -174.2(10) . . . . ?
Yb1 O54 C54 C55 3.6(16) . . . . ?
Yb1 O54 C54 C53 -176.6(8) . . . . ?
C50 C53 C54 O54 -62.0(13) . . . . ?
C52 C53 C54 O54 176.4(10) . . . . ?
C51 C53 C54 O54 57.3(13) . . . . ?
C50 C53 C54 C55 117.8(12) . . . . ?
C52 C53 C54 C55 -3.8(16) . . . . ?
C51 C53 C54 C55 -122.9(11) . . . . ?
O54 C54 C55 C56 6.4(16) . . . . ?
C53 C54 C55 C56 -173.4(10) . . . . ?
Yb1 O56 C56 C55 -17.5(16) . . . . ?
Yb1 O56 C56 C57 159.1(7) . . . . ?
C54 C55 C56 O56 1.0(18) . . . . ?
C54 C55 C56 C57 -175.3(10) . . . . ?
O56 C56 C57 F572 -72.1(11) . . . . ?
C55 C56 C57 F572 104.8(11) . . . . ?
O56 C56 C57 F571 168.2(8) . . . . ?
C55 C56 C57 F571 -15.0(14) . . . . ?
O56 C56 C57 C58 48.3(12) . . . . ?
C55 C56 C57 C58 -134.8(10) . . . . ?
F572 C57 C58 F582 46.4(11) . . . . ?
F571 C57 C58 F582 162.0(8) . . . . ?
C56 C57 C58 F582 -74.7(11) . . . . ?
F572 C57 C58 F581 165.7(8) . . . . ?
F571 C57 C58 F581 -78.7(10) . . . . ?
C56 C57 C58 F581 44.6(11) . . . . ?
F572 C57 C58 C59 -74.0(12) . . . . ?
F571 C57 C58 C59 41.6(13) . . . . ?
C56 C57 C58 C59 164.9(10) . . . . ?
F582 C58 C59 F591 168.8(11) . . . . ?
F581 C58 C59 F591 53.1(13) . . . . ?
C57 C58 C59 F591 -68.9(15) . . . . ?
F582 C58 C59 F592 -71.8(13) . . . . ?
F581 C58 C59 F592 172.5(9) . . . . ?
C57 C58 C59 F592 50.5(14) . . . . ?
F582 C58 C59 F593 50.1(15) . . . . ?
F581 C58 C59 F593 -65.6(13) . . . . ?
C57 C58 C59 F593 172.5(11) . . . . ?
F482 C48 C49 F492 113.7(14) . . . . ?
C47 C48 C49 F492 -34.2(17) . . . . ?
F481 C48 C49 F492 -153.0(10) . . . . ?
F482 C48 C49 F491 -144.6(14) . . . . ?
C47 C48 C49 F491 67.4(17) . . . . ?
F481 C48 C49 F491 -51.3(12) . . . . ?
F482 C48 C49 F493 -27.5(17) . . . . ?
C47 C48 C49 F493 -175.5(12) . . . . ?
F481 C48 C49 F493 65.8(12) . . . . ?
